data_7115168
loop_
_publ_author_name
'Jones, Raymond C. F.'
'Martin, Jason N.'
'Smith, Paul'
'Gelbrich, Tomas'
'Light, Mark E.'
'Hursthouse, Michael B.'

_publ_section_title
;
 Synthesis of ene-1,1-diamines and pyrrolo[1,2-a]imidazolediones by
 4,5-dihydroimidazole N-oxide cycloaddition and isoxazoline ring opening
;
_journal_issue 19
_journal_name_full 'Chemical Communications'
_journal_page_first 1949
_journal_paper_doi 10.1039/b005530l
_journal_year 2000
_chemical_formula_sum 'C25 H30 N2 O3'
_chemical_formula_weight 406.51
_chemical_name_systematic
; 
 ? 
;
_space_group_IT_number 15
_symmetry_cell_setting monoclinic
_symmetry_space_group_name_Hall '-C 2yc'
_symmetry_space_group_name_H-M 'C 1 2/c 1'
_atom_sites_solution_hydrogens geom
_atom_sites_solution_primary direct
_atom_sites_solution_secondary difmap
_audit_creation_method SHELXL-97
_cell_angle_alpha 90.00
_cell_angle_beta 106.211(3)
_cell_angle_gamma 90.00
_cell_formula_units_Z 8
_cell_length_a 26.9087(10)
_cell_length_b 6.8778(4)
_cell_length_c 24.9780(10)
_cell_measurement_temperature 150(2)
_cell_volume 4438.9(4)
_computing_structure_refinement 'SHELXL-97 (Sheldrick, 1997)'
_computing_structure_solution 'SHELXS-97 (Sheldrick, 1990)'
_diffrn_ambient_temperature 150(2)
_diffrn_measured_fraction_theta_full 0.996
_diffrn_measured_fraction_theta_max 0.996
_diffrn_radiation_monochromator graphite
_diffrn_radiation_source 'fine-focus sealed tube'
_diffrn_radiation_type MoK\a
_diffrn_radiation_wavelength 0.71073
_diffrn_reflns_av_R_equivalents 0.1029
_diffrn_reflns_av_sigmaI/netI 0.1849
_diffrn_reflns_limit_h_max 22
_diffrn_reflns_limit_h_min -30
_diffrn_reflns_limit_k_max 7
_diffrn_reflns_limit_k_min -6
_diffrn_reflns_limit_l_max 27
_diffrn_reflns_limit_l_min -28
_diffrn_reflns_number 8729
_diffrn_reflns_theta_full 24.00
_diffrn_reflns_theta_max 24.00
_diffrn_reflns_theta_min 3.06
_exptl_absorpt_coefficient_mu 0.080
_exptl_absorpt_correction_T_max 0.9984
_exptl_absorpt_correction_T_min 0.9905
_exptl_crystal_colour colourless
_exptl_crystal_density_diffrn 1.217
_exptl_crystal_density_method 'not measured'
_exptl_crystal_description needle
_exptl_crystal_F_000 1744
_exptl_crystal_size_max 0.12
_exptl_crystal_size_mid 0.02
_exptl_crystal_size_min 0.02
_refine_diff_density_max 0.453
_refine_diff_density_min -0.221
_refine_diff_density_rms 0.049
_refine_ls_extinction_coef 0.00099(14)
_refine_ls_extinction_expression Fc^*^=kFc[1+0.001xFc^2^\l^3^/sin(2\q)]^-1/4^
_refine_ls_extinction_method SHELXL
_refine_ls_goodness_of_fit_ref 1.007
_refine_ls_hydrogen_treatment mixed
_refine_ls_matrix_type full
_refine_ls_number_parameters 301
_refine_ls_number_reflns 3468
_refine_ls_number_restraints 0
_refine_ls_restrained_S_all 1.007
_refine_ls_R_factor_all 0.1882
_refine_ls_R_factor_gt 0.0662
_refine_ls_shift/su_max 0.000
_refine_ls_shift/su_mean 0.000
_refine_ls_structure_factor_coef Fsqd
_refine_ls_weighting_details 'calc w=1/[\s^2^(Fo^2^)+(0.0025P)^2^+0.0000P] where P=(Fo^2^+2Fc^2^)/3'
_refine_ls_weighting_scheme calc
_refine_ls_wR_factor_gt 0.0909
_refine_ls_wR_factor_ref 0.1059
_reflns_number_gt 1505
_reflns_number_total 3468
_reflns_threshold_expression >2sigma(I)
_cod_data_source_file b005530l.txt
_cod_data_source_block s92
_cod_depositor_comments
;
The following automatic conversions were performed:

'_symmetry_cell_setting' value 'Monoclinic' changed to 'monoclinic'
according to
/usr/data/users/saulius/automatic-downloads/retrospective/RSC/lib/dictionaries/cif_core.dic
dictionary named 'cif_core.dic' version 2.4.2 from 2011-04-26.

Automatic conversion script
Id: cif_fix_values 2281 2013-09-26 08:29:07Z andrius 
;
_cod_original_sg_symbol_H-M C2/c
_cod_database_code 7115168

loop_
_symmetry_equiv_pos_as_xyz
'x, y, z'
'-x, y, -z+1/2'
'x+1/2, y+1/2, z'
'-x+1/2, y+1/2, -z+1/2'
'-x, -y, -z'
'x, -y, z-1/2'
'-x+1/2, -y+1/2, -z'
'x+1/2, -y+1/2, z-1/2'

loop_
_atom_site_label
_atom_site_type_symbol
_atom_site_fract_x
_atom_site_fract_y
_atom_site_fract_z
_atom_site_U_iso_or_equiv
_atom_site_adp_type
_atom_site_occupancy
_atom_site_symmetry_multiplicity
_atom_site_calc_flag
_atom_site_refinement_flags
O1 O 0.22411(9) 0.6826(4) 0.04372(8) 0.0412(7) Uani 1 1 d .
O2 O 0.11678(10) 0.2784(4) 0.08141(11) 0.0700(10) Uani 1 1 d .
O3 O 0.07957(10) 0.3151(4) -0.01062(11) 0.0494(8) Uani 1 1 d .
N1 N 0.16624(10) 0.2058(5) -0.05682(11) 0.0327(8) Uani 1 1 d .
N2 N 0.20930(10) 0.4790(4) -0.04721(11) 0.0371(9) Uani 1 1 d .
H2 H 0.2205 0.5943 -0.0339 0.050 Uiso 1 1 calc .
C1 C 0.17879(13) 0.3691(6) -0.02591(14) 0.0321(10) Uani 1 1 d .
C2 C 0.19145(15) 0.1992(6) -0.10153(15) 0.0416(11) Uani 1 1 d .
H2A H 0.1656 0.1932 -0.1385 0.055(12) Uiso 1 1 calc R
H2B H 0.2148 0.0854 -0.0973 0.055(13) Uiso 1 1 calc R
C3 C 0.22232(14) 0.3910(5) -0.09444(14) 0.0339(10) Uani 1 1 d .
H3 H 0.2602 0.3617 -0.0842 0.024(9) Uiso 1 1 calc R
C4 C 0.14698(14) 0.0251(5) -0.04039(14) 0.0377(10) Uani 1 1 d .
H4A H 0.1417 0.0426 -0.0030 0.034(9) Uiso 1 1 calc R
H4B H 0.1737 -0.0766 -0.0372 0.072(14) Uiso 1 1 calc R
C5 C 0.09698(14) -0.0450(6) -0.08003(15) 0.0344(10) Uani 1 1 d .
C6 C 0.07970(16) -0.2293(6) -0.07254(17) 0.0407(11) Uani 1 1 d .
H6 H 0.0987 -0.3077 -0.0424 0.059(13) Uiso 1 1 calc R
C7 C 0.03496(18) -0.2992(7) -0.10871(19) 0.0575(13) Uani 1 1 d .
H7 H 0.0234 -0.4262 -0.1031 0.047(12) Uiso 1 1 calc R
C8 C 0.00659(18) -0.1905(8) -0.1525(2) 0.0705(15) Uani 1 1 d .
H8 H -0.0242 -0.2406 -0.1774 0.068(14) Uiso 1 1 calc R
C9 C 0.02393(17) -0.0061(8) -0.15962(19) 0.0640(14) Uani 1 1 d .
H9 H 0.0049 0.0717 -0.1898 0.066(13) Uiso 1 1 calc R
C10 C 0.06838(16) 0.0666(6) -0.12354(17) 0.0479(12) Uani 1 1 d .
H10 H 0.0794 0.1947 -0.1287 0.033(10) Uiso 1 1 calc R
C11 C 0.20766(14) 0.5141(5) -0.14686(14) 0.0317(9) Uani 1 1 d .
C12 C 0.16921(14) 0.6523(6) -0.15682(15) 0.0405(11) Uani 1 1 d .
H12 H 0.1520 0.6782 -0.1292 0.029(9) Uiso 1 1 calc R
C13 C 0.15527(15) 0.7542(6) -0.20645(16) 0.0507(12) Uani 1 1 d .
H13 H 0.1291 0.8511 -0.2126 0.024(10) Uiso 1 1 calc R
C14 C 0.17979(16) 0.7139(6) -0.24722(16) 0.0494(12) Uani 1 1 d .
H14 H 0.1699 0.7813 -0.2818 0.061(13) Uiso 1 1 calc R
C15 C 0.21814(15) 0.5771(6) -0.23762(15) 0.0445(11) Uani 1 1 d .
H15 H 0.2351 0.5497 -0.2654 0.041(11) Uiso 1 1 calc R
C16 C 0.23212(14) 0.4790(6) -0.18745(15) 0.0400(11) Uani 1 1 d .
H16 H 0.2591 0.3855 -0.1808 0.034(11) Uiso 1 1 calc R
C17 C 0.16498(13) 0.4211(5) 0.02329(13) 0.0320(10) Uani 1 1 d .
C18 C 0.12032(17) 0.3301(5) 0.03603(18) 0.0451(11) Uani 1 1 d .
C19 C 0.03410(18) 0.2185(8) -0.0035(2) 0.0730(15) Uani 1 1 d .
H19A H 0.0071 0.2158 -0.0392 0.14(2) Uiso 1 1 calc R
H19B H 0.0213 0.2892 0.0241 0.127(19) Uiso 1 1 calc R
H19C H 0.0430 0.0852 0.0095 0.12(2) Uiso 1 1 calc R
C20 C 0.19200(14) 0.5759(6) 0.05787(13) 0.0327(10) Uani 1 1 d .
C21 C 0.18106(14) 0.6223(5) 0.11244(13) 0.0394(10) Uani 1 1 d .
H21A H 0.2133 0.6681 0.1395 0.025(9) Uiso 1 1 calc R
H21B H 0.1697 0.5026 0.1276 0.044(11) Uiso 1 1 calc R
C22 C 0.13950(16) 0.7773(6) 0.10559(14) 0.0464(11) Uani 1 1 d .
H22A H 0.1079 0.7338 0.0771 0.041(11) Uiso 1 1 calc R
H22B H 0.1516 0.8984 0.0919 0.064(13) Uiso 1 1 calc R
C23 C 0.12583(16) 0.8208(6) 0.15984(15) 0.0474(11) Uani 1 1 d .
H23A H 0.1583 0.8315 0.1904 0.048(12) Uiso 1 1 calc R
H23B H 0.1082 0.9485 0.1562 0.073(14) Uiso 1 1 calc R
C24 C 0.09160(16) 0.6706(6) 0.17577(14) 0.0483(11) Uani 1 1 d .
H24A H 0.1056 0.5395 0.1723 0.038(11) Uiso 1 1 calc R
H24B H 0.0566 0.6783 0.1493 0.063(13) Uiso 1 1 calc R
C25 C 0.08733(16) 0.6967(7) 0.23509(14) 0.0560(12) Uani 1 1 d .
H25A H 0.0652 0.5945 0.2433 0.018(9) Uiso 1 1 calc R
H25B H 0.0722 0.8242 0.2384 0.077(16) Uiso 1 1 calc R
H25C H 0.1219 0.6882 0.2616 0.073(14) Uiso 1 1 calc R

loop_
_atom_site_aniso_label
_atom_site_aniso_U_11
_atom_site_aniso_U_22
_atom_site_aniso_U_33
_atom_site_aniso_U_23
_atom_site_aniso_U_13
_atom_site_aniso_U_12
O1 0.0457(18) 0.0472(19) 0.0330(16) -0.0039(13) 0.0146(13) -0.0134(15)
O2 0.109(3) 0.070(2) 0.0463(18) -0.0112(16) 0.0466(17) -0.0428(18)
O3 0.0416(19) 0.049(2) 0.063(2) -0.0051(15) 0.0226(16) -0.0105(15)
N1 0.042(2) 0.027(2) 0.0325(19) 0.0001(17) 0.0154(16) -0.0032(17)
N2 0.049(2) 0.039(2) 0.0290(19) -0.0090(16) 0.0208(16) -0.0146(18)
C1 0.031(3) 0.032(3) 0.031(2) 0.003(2) 0.005(2) -0.001(2)
C2 0.051(3) 0.041(3) 0.039(3) -0.004(2) 0.022(2) -0.001(3)
C3 0.028(3) 0.040(3) 0.035(3) -0.002(2) 0.0099(19) 0.002(2)
C4 0.051(3) 0.034(3) 0.027(2) -0.001(2) 0.010(2) 0.001(3)
C5 0.044(3) 0.035(3) 0.026(2) 0.001(2) 0.013(2) 0.002(2)
C6 0.039(3) 0.041(3) 0.045(3) 0.003(3) 0.016(2) -0.005(3)
C7 0.053(4) 0.053(4) 0.069(4) -0.006(3) 0.022(3) -0.016(3)
C8 0.034(3) 0.099(5) 0.072(4) -0.009(3) 0.003(3) -0.020(3)
C9 0.039(3) 0.085(4) 0.057(3) 0.010(3) -0.004(3) -0.001(3)
C10 0.043(3) 0.046(4) 0.056(3) 0.005(3) 0.015(2) -0.003(3)
C11 0.028(2) 0.033(3) 0.035(3) -0.008(2) 0.0110(19) -0.008(2)
C12 0.036(3) 0.047(3) 0.041(3) -0.006(2) 0.016(2) 0.003(2)
C13 0.051(3) 0.040(3) 0.055(3) 0.007(2) 0.003(2) 0.015(3)
C14 0.063(3) 0.045(3) 0.039(3) 0.007(2) 0.011(2) -0.003(3)
C15 0.051(3) 0.045(3) 0.040(3) -0.002(2) 0.017(2) -0.005(2)
C16 0.040(3) 0.043(3) 0.039(3) -0.003(2) 0.015(2) 0.001(3)
C17 0.041(3) 0.030(3) 0.029(2) 0.0022(19) 0.016(2) -0.007(2)
C18 0.066(3) 0.028(3) 0.049(3) -0.005(2) 0.028(3) -0.007(2)
C19 0.055(3) 0.081(5) 0.100(4) -0.022(3) 0.049(4) -0.034(3)
C20 0.033(3) 0.039(3) 0.026(2) 0.002(2) 0.008(2) 0.006(2)
C21 0.048(3) 0.042(3) 0.026(2) 0.001(2) 0.004(2) -0.002(2)
C22 0.062(3) 0.046(3) 0.033(2) -0.001(2) 0.017(2) -0.001(3)
C23 0.058(3) 0.043(3) 0.043(3) -0.005(2) 0.017(3) 0.002(3)
C24 0.046(3) 0.055(4) 0.044(3) -0.002(2) 0.014(3) 0.009(3)
C25 0.051(3) 0.072(4) 0.046(3) 0.006(2) 0.016(3) 0.013(3)

loop_
_atom_type_symbol
_atom_type_description
_atom_type_scat_dispersion_real
_atom_type_scat_dispersion_imag
_atom_type_scat_source
C C 0.0033 0.0016 'International Tables Vol C Tables 4.2.6.8 and 6.1.1.4'
H H 0.0000 0.0000 'International Tables Vol C Tables 4.2.6.8 and 6.1.1.4'
N N 0.0061 0.0033 'International Tables Vol C Tables 4.2.6.8 and 6.1.1.4'
O O 0.0106 0.0060 'International Tables Vol C Tables 4.2.6.8 and 6.1.1.4'

loop_
_geom_angle_atom_site_label_1
_geom_angle_atom_site_label_2
_geom_angle_atom_site_label_3
_geom_angle
C18 O3 C19 115.8(4)
C1 N1 C4 127.1(3)
C1 N1 C2 111.6(3)
C4 N1 C2 118.0(3)
C1 N2 C3 113.8(3)
N2 C1 N1 109.1(3)
N2 C1 C17 122.7(3)
N1 C1 C17 128.1(3)
N1 C2 C3 103.6(3)
N2 C3 C11 113.9(3)
N2 C3 C2 101.8(3)
C11 C3 C2 112.1(3)
N1 C4 C5 114.3(3)
C10 C5 C6 118.9(4)
C10 C5 C4 122.6(4)
C6 C5 C4 118.5(4)
C7 C6 C5 119.9(4)
C8 C7 C6 121.7(5)
C7 C8 C9 118.1(5)
C10 C9 C8 120.9(5)
C9 C10 C5 120.4(4)
C16 C11 C12 118.6(4)
C16 C11 C3 118.4(4)
C12 C11 C3 122.9(3)
C11 C12 C13 121.0(3)
C12 C13 C14 119.4(4)
C15 C14 C13 119.9(4)
C14 C15 C16 119.8(4)
C11 C16 C15 121.2(4)
C1 C17 C20 119.7(3)
C1 C17 C18 120.5(3)
C20 C17 C18 119.6(3)
O2 C18 O3 121.4(4)
O2 C18 C17 127.5(4)
O3 C18 C17 111.0(3)
O1 C20 C17 122.5(3)
O1 C20 C21 117.0(3)
C17 C20 C21 120.5(3)
C20 C21 C22 111.7(3)
C21 C22 C23 112.9(3)
C24 C23 C22 114.5(3)
C23 C24 C25 113.1(3)

loop_
_geom_bond_atom_site_label_1
_geom_bond_atom_site_label_2
_geom_bond_distance
O1 C20 1.257(3)
O2 C18 1.217(4)
O3 C18 1.363(4)
O3 C19 1.446(4)
N1 C1 1.351(4)
N1 C4 1.449(4)
N1 C2 1.460(3)
N2 C1 1.331(3)
N2 C3 1.453(4)
C1 C17 1.425(4)
C2 C3 1.543(4)
C3 C11 1.516(4)
C4 C5 1.510(4)
C5 C10 1.377(4)
C5 C6 1.381(4)
C6 C7 1.375(5)
C7 C8 1.369(5)
C8 C9 1.379(5)
C9 C10 1.375(5)
C11 C16 1.376(4)
C11 C12 1.376(4)
C12 C13 1.382(4)
C13 C14 1.387(4)
C14 C15 1.367(4)
C15 C16 1.380(4)
C17 C20 1.435(4)
C17 C18 1.467(4)
C20 C21 1.507(4)
C21 C22 1.520(4)
C22 C23 1.529(4)
C23 C24 1.510(4)
C24 C25 1.528(4)
